data_1520464
loop_
_publ_author_name
'Cadman, Christopher J.'
'Coles, Simon J.'
'Croft, Anna K.'
'Frey, Jeremy G.'
'Tizzard, Graham J.'

_publ_section_title
;
 8-(p-tolyl)naphthalen-1-ol
;
_journal_name_full 'Crystal Structure Report Archive'
_journal_page_first 1343
_journal_year 2010
_chemical_formula_moiety 'C17 H14 O'
_chemical_formula_sum 'C17 H14 O'
_chemical_formula_weight 234.28
_space_group_IT_number 15
_symmetry_cell_setting monoclinic
_symmetry_space_group_name_Hall '-C 2yc'
_symmetry_space_group_name_H-M 'C 1 2/c 1'
_atom_sites_solution_hydrogens geom
_atom_sites_solution_primary direct
_atom_sites_solution_secondary difmap
_cell_angle_alpha 90.00
_cell_angle_beta 96.356(2)
_cell_angle_gamma 90.00
_cell_formula_units_Z 8
_cell_length_a 13.3991(5)
_cell_length_b 8.2341(3)
_cell_length_c 22.8014(8)
_cell_measurement_reflns_used 24100
_cell_measurement_temperature 120(2)
_cell_measurement_theta_max 27.48
_cell_measurement_theta_min 2.91
_cell_volume 2500.20(16)
_computing_cell_refinement 'DENZO (Otwinowski & Minor, 1997) & COLLECT (Hooft, R.W.W., 1998)'
_computing_data_collection 'COLLECT (Hooft, R.W.W., 1998)'
_computing_data_reduction 'DENZO (Otwinowski & Minor, 1997) & COLLECT (Hooft, R.W.W., 1998)'
_computing_molecular_graphics 'CAMERON (Watkin, et al., 1993)'
_computing_publication_material 'WINGX (Farrugia, 1998)'
_computing_structure_refinement 'SHELXL-97 (Sheldrick, 2008)'
_computing_structure_solution 'SHELXS-97 (Sheldrick, 2008)'
_diffrn_ambient_temperature 120(2)
_diffrn_detector_area_resol_mean 9.091
_diffrn_measured_fraction_theta_full 0.999
_diffrn_measured_fraction_theta_max 0.999
_diffrn_measurement_device_type 'Bruker-Nonius Roper CCD camera on \k-goniostat'
_diffrn_measurement_method '\f & \w scans'
_diffrn_radiation_monochromator graphite
_diffrn_radiation_source 'Bruker-Nonius FR591 rotating anode'
_diffrn_radiation_type MoK\a
_diffrn_radiation_wavelength 0.71073
_diffrn_reflns_av_R_equivalents 0.0602
_diffrn_reflns_av_sigmaI/netI 0.0440
_diffrn_reflns_limit_h_max 17
_diffrn_reflns_limit_h_min -17
_diffrn_reflns_limit_k_max 10
_diffrn_reflns_limit_k_min -10
_diffrn_reflns_limit_l_max 29
_diffrn_reflns_limit_l_min -29
_diffrn_reflns_number 17562
_diffrn_reflns_theta_full 27.47
_diffrn_reflns_theta_max 27.47
_diffrn_reflns_theta_min 2.99
_exptl_absorpt_coefficient_mu 0.076
_exptl_absorpt_correction_T_max 0.9925
_exptl_absorpt_correction_T_min 0.9776
_exptl_absorpt_correction_type multi-scan
_exptl_absorpt_process_details 'SADABS 2007/2 (Sheldrick, G.M., 2007)'
_exptl_crystal_colour colourless
_exptl_crystal_density_diffrn 1.245
_exptl_crystal_density_method 'not measured'
_exptl_crystal_description block
_exptl_crystal_F_000 992
_exptl_crystal_size_max 0.30
_exptl_crystal_size_mid 0.30
_exptl_crystal_size_min 0.10
_refine_diff_density_max 0.270
_refine_diff_density_min -0.284
_refine_diff_density_rms 0.059
_refine_ls_extinction_method none
_refine_ls_goodness_of_fit_ref 1.046
_refine_ls_hydrogen_treatment constr
_refine_ls_matrix_type full
_refine_ls_number_parameters 165
_refine_ls_number_reflns 2874
_refine_ls_number_restraints 0
_refine_ls_restrained_S_all 1.046
_refine_ls_R_factor_all 0.0821
_refine_ls_R_factor_gt 0.0553
_refine_ls_shift/su_max 0.002
_refine_ls_shift/su_mean 0.000
_refine_ls_structure_factor_coef Fsqd
_refine_ls_weighting_details 'calc w=1/[\s^2^(Fo^2^)+(0.0925P)^2^+1.0572P] where P=(Fo^2^+2Fc^2^)/3'
_refine_ls_weighting_scheme calc
_refine_ls_wR_factor_gt 0.1463
_refine_ls_wR_factor_ref 0.1638
_reflns_number_gt 2077
_reflns_number_total 2874
_reflns_threshold_expression >2\s(I)
_cod_data_source_file eCrystal-1343.cif
_cod_data_source_block 2009src0664
_cod_depositor_comments
;
Citation :
Cadman, Christopher J. and Coles, Simon J. and Croft, Anna K. and 
Frey, Jeremy G. and Tizzard, Graham J. (2010) 
University of Southampton, Crystal Structure Report Archive. 
(doi:10.5258/ecrystals/1343)

More at:
http://ecrystals.chem.soton.ac.uk/1343/
;
_cod_original_sg_symbol_H-M 'C 2/c'
_cod_database_code 1520464

loop_
_symmetry_equiv_pos_as_xyz
'x, y, z'
'-x, y, -z+1/2'
'x+1/2, y+1/2, z'
'-x+1/2, y+1/2, -z+1/2'
'-x, -y, -z'
'x, -y, z-1/2'
'-x+1/2, -y+1/2, -z'
'x+1/2, -y+1/2, z-1/2'

loop_
_atom_site_label
_atom_site_type_symbol
_atom_site_fract_x
_atom_site_fract_y
_atom_site_fract_z
_atom_site_U_iso_or_equiv
_atom_site_adp_type
_atom_site_occupancy
_atom_site_symmetry_multiplicity
_atom_site_calc_flag
_atom_site_refinement_flags
_atom_site_disorder_assembly
_atom_site_disorder_group
C1 C 0.63120(12) 0.3436(2) 0.66115(7) 0.0252(4) Uani 1 1 d . . .
C2 C 0.59131(13) 0.4631(2) 0.69332(7) 0.0301(4) Uani 1 1 d . . .
H2 H 0.5211 0.4641 0.6961 0.036 Uiso 1 1 calc R . .
C3 C 0.65196(14) 0.5838(2) 0.72209(7) 0.0333(4) Uani 1 1 d . . .
H3 H 0.6228 0.6652 0.7443 0.040 Uiso 1 1 calc R . .
C4 C 0.75283(14) 0.5845(2) 0.71825(7) 0.0320(4) Uani 1 1 d . . .
H4 H 0.7938 0.6657 0.7383 0.038 Uiso 1 1 calc R . .
C5 C 0.90222(13) 0.4677(2) 0.68100(7) 0.0303(4) Uani 1 1 d . . .
H5 H 0.9419 0.5521 0.7000 0.036 Uiso 1 1 calc R . .
C6 C 0.94690(13) 0.3510(2) 0.65066(7) 0.0312(4) Uani 1 1 d . . .
H6 H 1.0174 0.3536 0.6488 0.037 Uiso 1 1 calc R . .
C7 C 0.88810(13) 0.2258(2) 0.62192(7) 0.0284(4) Uani 1 1 d . . .
H7 H 0.9202 0.1440 0.6014 0.034 Uiso 1 1 calc R . .
C8 C 0.78569(12) 0.21914(19) 0.62281(7) 0.0231(4) Uani 1 1 d . . .
C9 C 0.73710(12) 0.33973(19) 0.65469(6) 0.0218(4) Uani 1 1 d . . .
C10 C 0.79686(13) 0.4651(2) 0.68464(6) 0.0255(4) Uani 1 1 d . . .
C11 C 0.73182(12) 0.08046(19) 0.59069(7) 0.0235(4) Uani 1 1 d . . .
C12 C 0.73932(13) -0.0760(2) 0.61442(7) 0.0282(4) Uani 1 1 d . . .
H12 H 0.7763 -0.0930 0.6519 0.034 Uiso 1 1 calc R . .
C13 C 0.69361(13) -0.2067(2) 0.58410(7) 0.0288(4) Uani 1 1 d . . .
H13 H 0.6995 -0.3118 0.6013 0.035 Uiso 1 1 calc R . .
C14 C 0.63907(13) -0.1873(2) 0.52877(7) 0.0266(4) Uani 1 1 d . . .
C15 C 0.63186(13) -0.0315(2) 0.50476(7) 0.0290(4) Uani 1 1 d . . .
H15 H 0.5954 -0.0151 0.4671 0.035 Uiso 1 1 calc R . .
C16 C 0.67718(13) 0.0998(2) 0.53505(7) 0.0278(4) Uani 1 1 d . . .
H16 H 0.6711 0.2048 0.5178 0.033 Uiso 1 1 calc R . .
C17 C 0.58913(14) -0.3307(2) 0.49711(8) 0.0359(5) Uani 1 1 d . . .
H17A H 0.6355 -0.4231 0.4999 0.054 Uiso 1 1 calc R . .
H17B H 0.5708 -0.3031 0.4555 0.054 Uiso 1 1 calc R . .
H17C H 0.5285 -0.3595 0.5152 0.054 Uiso 1 1 calc R . .
O1 O 0.56484(9) 0.22958(15) 0.63758(6) 0.0347(4) Uani 1 1 d . . .
H1 H 0.5954 0.1596 0.6196 0.052 Uiso 1 1 calc R . .

loop_
_atom_site_aniso_label
_atom_site_aniso_U_11
_atom_site_aniso_U_22
_atom_site_aniso_U_33
_atom_site_aniso_U_23
_atom_site_aniso_U_13
_atom_site_aniso_U_12
C1 0.0287(9) 0.0248(8) 0.0222(8) 0.0035(7) 0.0038(7) 0.0001(7)
C2 0.0341(10) 0.0329(10) 0.0246(8) 0.0038(7) 0.0088(7) 0.0072(8)
C3 0.0462(11) 0.0304(10) 0.0242(8) -0.0023(7) 0.0077(8) 0.0068(8)
C4 0.0457(11) 0.0266(9) 0.0234(8) -0.0025(7) 0.0022(8) -0.0024(8)
C5 0.0331(9) 0.0300(10) 0.0270(8) 0.0037(7) -0.0002(7) -0.0088(7)
C6 0.0231(8) 0.0398(10) 0.0306(9) 0.0057(8) 0.0027(7) -0.0050(8)
C7 0.0262(9) 0.0303(9) 0.0295(9) 0.0040(7) 0.0069(7) 0.0030(7)
C8 0.0264(9) 0.0215(8) 0.0216(8) 0.0027(6) 0.0041(6) 0.0000(6)
C9 0.0274(9) 0.0193(8) 0.0187(7) 0.0033(6) 0.0030(6) -0.0004(6)
C10 0.0338(9) 0.0232(8) 0.0189(7) 0.0040(6) 0.0008(7) -0.0027(7)
C11 0.0248(8) 0.0227(8) 0.0236(8) -0.0009(6) 0.0063(6) 0.0011(6)
C12 0.0357(10) 0.0261(9) 0.0227(8) 0.0018(7) 0.0031(7) -0.0009(7)
C13 0.0370(10) 0.0207(8) 0.0293(9) 0.0002(7) 0.0073(7) -0.0002(7)
C14 0.0254(9) 0.0268(9) 0.0291(8) -0.0057(7) 0.0093(7) -0.0010(7)
C15 0.0278(9) 0.0336(10) 0.0253(8) -0.0007(7) 0.0024(7) -0.0012(7)
C16 0.0314(9) 0.0246(9) 0.0274(8) 0.0035(7) 0.0036(7) 0.0029(7)
C17 0.0359(10) 0.0326(10) 0.0400(10) -0.0104(8) 0.0074(8) -0.0077(8)
O1 0.0267(7) 0.0361(7) 0.0426(8) -0.0085(6) 0.0097(6) -0.0041(5)

loop_
_atom_type_symbol
_atom_type_description
_atom_type_scat_dispersion_real
_atom_type_scat_dispersion_imag
_atom_type_scat_source
C C 0.0033 0.0016 'International Tables Vol C Tables 4.2.6.8 and 6.1.1.4'
H H 0.0000 0.0000 'International Tables Vol C Tables 4.2.6.8 and 6.1.1.4'
O O 0.0106 0.0060 'International Tables Vol C Tables 4.2.6.8 and 6.1.1.4'

loop_
_geom_angle_atom_site_label_1
_geom_angle_atom_site_label_2
_geom_angle_atom_site_label_3
_geom_angle
_geom_angle_site_symmetry_1
_geom_angle_site_symmetry_3
O1 C1 C2 115.46(15) . .
O1 C1 C9 123.42(14) . .
C2 C1 C9 121.10(16) . .
C1 C2 C3 121.31(16) . .
C1 C2 H2 119.3 . .
C3 C2 H2 119.3 . .
C4 C3 C2 120.06(16) . .
C4 C3 H3 120.0 . .
C2 C3 H3 120.0 . .
C3 C4 C10 120.49(16) . .
C3 C4 H4 119.8 . .
C10 C4 H4 119.8 . .
C6 C5 C10 120.92(16) . .
C6 C5 H5 119.5 . .
C10 C5 H5 119.5 . .
C5 C6 C7 119.77(16) . .
C5 C6 H6 120.1 . .
C7 C6 H6 120.1 . .
C8 C7 C6 121.87(16) . .
C8 C7 H7 119.1 . .
C6 C7 H7 119.1 . .
C7 C8 C9 119.41(15) . .
C7 C8 C11 116.79(14) . .
C9 C8 C11 123.79(14) . .
C8 C9 C10 118.75(14) . .
C8 C9 C1 125.15(15) . .
C10 C9 C1 116.07(14) . .
C4 C10 C5 119.79(16) . .
C4 C10 C9 120.95(15) . .
C5 C10 C9 119.26(15) . .
C12 C11 C16 117.60(15) . .
C12 C11 C8 120.24(14) . .
C16 C11 C8 122.07(14) . .
C13 C12 C11 120.98(15) . .
C13 C12 H12 119.5 . .
C11 C12 H12 119.5 . .
C12 C13 C14 121.34(15) . .
C12 C13 H13 119.3 . .
C14 C13 H13 119.3 . .
C15 C14 C13 117.88(15) . .
C15 C14 C17 121.80(16) . .
C13 C14 C17 120.32(16) . .
C16 C15 C14 120.96(15) . .
C16 C15 H15 119.5 . .
C14 C15 H15 119.5 . .
C15 C16 C11 121.23(16) . .
C15 C16 H16 119.4 . .
C11 C16 H16 119.4 . .
C14 C17 H17A 109.5 . .
C14 C17 H17B 109.5 . .
H17A C17 H17B 109.5 . .
C14 C17 H17C 109.5 . .
H17A C17 H17C 109.5 . .
H17B C17 H17C 109.5 . .
C1 O1 H1 109.5 . .

loop_
_geom_bond_atom_site_label_1
_geom_bond_atom_site_label_2
_geom_bond_distance
_geom_bond_site_symmetry_2
C1 O1 1.362(2) .
C1 C2 1.371(2) .
C1 C9 1.443(2) .
C2 C3 1.400(3) .
C2 H2 0.9500 .
C3 C4 1.364(3) .
C3 H3 0.9500 .
C4 C10 1.415(2) .
C4 H4 0.9500 .
C5 C6 1.361(3) .
C5 C10 1.423(2) .
C5 H5 0.9500 .
C6 C7 1.414(2) .
C6 H6 0.9500 .
C7 C8 1.376(2) .
C7 H7 0.9500 .
C8 C9 1.429(2) .
C8 C11 1.498(2) .
C9 C10 1.432(2) .
C11 C12 1.396(2) .
C11 C16 1.402(2) .
C12 C13 1.385(2) .
C12 H12 0.9500 .
C13 C14 1.396(2) .
C13 H13 0.9500 .
C14 C15 1.393(2) .
C14 C17 1.503(2) .
C15 C16 1.386(2) .
C15 H15 0.9500 .
C16 H16 0.9500 .
C17 H17A 0.9800 .
C17 H17B 0.9800 .
C17 H17C 0.9800 .
O1 H1 0.8400 .
